data_7042035
loop_
_publ_author_name
'Martin, Lee'
'Wallis, John D.'
'Guziak, Milena'
'Maksymiw, Peter'
'Konalian-Kempf, Florence'
'Christian, Anthony'
'Nakatsuji, Shin'ichi'
'Yamada, Jun'ichi'
'Akutsu, Hiroki'

_publ_section_title
;
 Enantiopure and racemic radical-cation salts of
 bis(2'-hydroxylpropylthio)(ethylenedithio)TTF with polyiodide anions.
;
_journal_issue 13
_journal_name_full 'Dalton transactions (Cambridge, England : 2003)'
_journal_page_first 4225
_journal_page_last 4234
_journal_paper_doi 10.1039/c6dt04645b
_journal_volume 46
_journal_year 2017
_chemical_formula_sum 'C14 H18 I4 O2 S8'
_chemical_formula_weight 982.36
_chemical_name_systematic
;
racemic S,S-Bis(2-hydroxypropylthio)
(ethylenedithio)tetrathiafulvalene.
triodide.
;
_space_group_crystal_system triclinic
_space_group_IT_number 2
_space_group_name_Hall '-P 1'
_space_group_name_H-M_alt 'P -1'
_symmetry_space_group_name_Hall '-P 1'
_symmetry_space_group_name_H-M 'P -1'
_atom_sites_solution_hydrogens mixed
_audit_creation_method SHELXL-2014
_audit_update_record
;
2017-02-09 deposited with the CCDC.
2017-02-10 downloaded from the CCDC.
;
_cell_angle_alpha 86.528(3)
_cell_angle_beta 78.566(3)
_cell_angle_gamma 74.437(3)
_cell_formula_units_Z 2
_cell_length_a 9.3381(3)
_cell_length_b 10.5549(3)
_cell_length_c 14.4495(5)
_cell_measurement_reflns_used 8471
_cell_measurement_temperature 150(2)
_cell_measurement_theta_max 26.9490
_cell_measurement_theta_min 3.2050
_cell_volume 1344.70(8)
_computing_cell_refinement
;
CrysAlisPro, Agilent Technologies,
Version 1.171.37.35 (release 13-08-2014 CrysAlis171 .NET)
(compiled Aug 13 2014,18:06:01)
;
_computing_data_collection
;
CrysAlisPro, Agilent Technologies,
Version 1.171.37.35 (release 13-08-2014 CrysAlis171 .NET)
(compiled Aug 13 2014,18:06:01)
;
_computing_data_reduction
;
CrysAlisPro, Agilent Technologies,
Version 1.171.37.35 (release 13-08-2014 CrysAlis171 .NET)
(compiled Aug 13 2014,18:06:01)
;
_computing_molecular_graphics 'Mercury CSD 2.0'
_computing_publication_material 'Mercury CSD 2.0'
_computing_structure_refinement 'SHELXL-2014 (Sheldrick, 2014)'
_computing_structure_solution SHELXS-86
_diffrn_ambient_environment N~2~
_diffrn_ambient_temperature 150(2)
_diffrn_detector 'CCD plate'
_diffrn_detector_area_resol_mean 15.9832
_diffrn_detector_type Sapphire3
_diffrn_measured_fraction_theta_full 0.970
_diffrn_measured_fraction_theta_max 0.889
_diffrn_measurement_device 'four-circle diffractometer'
_diffrn_measurement_device_type 'Xcalibur, Sapphire3, Gemini'
_diffrn_measurement_method '\w scans'
_diffrn_radiation_monochromator graphite
_diffrn_radiation_probe x-ray
_diffrn_radiation_type MoK\a
_diffrn_radiation_wavelength 0.71073
_diffrn_reflns_av_R_equivalents 0.0866
_diffrn_reflns_av_unetI/netI 0.0538
_diffrn_reflns_Laue_measured_fraction_full 0.970
_diffrn_reflns_Laue_measured_fraction_max 0.889
_diffrn_reflns_limit_h_max 12
_diffrn_reflns_limit_h_min -12
_diffrn_reflns_limit_k_max 13
_diffrn_reflns_limit_k_min -13
_diffrn_reflns_limit_l_max 18
_diffrn_reflns_limit_l_min -19
_diffrn_reflns_number 25948
_diffrn_reflns_point_group_measured_fraction_full 0.970
_diffrn_reflns_point_group_measured_fraction_max 0.889
_diffrn_reflns_theta_full 27.000
_diffrn_reflns_theta_max 28.281
_diffrn_reflns_theta_min 2.940
_diffrn_source 'Enhance (Mo) X-ray Source'
_exptl_absorpt_coefficient_mu 5.267
_exptl_absorpt_correction_T_max 0.812
_exptl_absorpt_correction_T_min 0.333
_exptl_absorpt_correction_type analytical
_exptl_absorpt_process_details
;
CrysAlisPro, Agilent Technologies,
Version 1.171.37.35 (release 13-08-2014 CrysAlis171 .NET)
(compiled Aug 13 2014,18:06:01)
Analytical numeric absorption correction using a multifaceted crystal
            model based on expressions derived by R.C. Clark & J.S. Reid.
(Clark, R. C. & Reid, J. S. (1995). Acta Cryst. A51, 887-897)
Empirical absorption correction using spherical harmonics,
 implemented in SCALE3 ABSPACK scaling algor

;
_exptl_crystal_colour black
_exptl_crystal_density_diffrn 2.426
_exptl_crystal_description plate
_exptl_crystal_F_000 916
_exptl_crystal_size_max 0.2937
_exptl_crystal_size_mid 0.1232
_exptl_crystal_size_min 0.0415
_refine_diff_density_max 1.111
_refine_diff_density_min -1.015
_refine_diff_density_rms 0.167
_refine_ls_extinction_method none
_refine_ls_goodness_of_fit_ref 1.119
_refine_ls_hydrogen_treatment constr
_refine_ls_matrix_type full
_refine_ls_number_parameters 248
_refine_ls_number_reflns 5924
_refine_ls_number_restraints 22
_refine_ls_restrained_S_all 1.117
_refine_ls_R_factor_all 0.0667
_refine_ls_R_factor_gt 0.0510
_refine_ls_shift/su_max 0.002
_refine_ls_shift/su_mean 0.000
_refine_ls_structure_factor_coef Fsqd
_refine_ls_weighting_details 'w=1/[\s^2^(Fo^2^)+(0.0410P)^2^+5.0989P] where P=(Fo^2^+2Fc^2^)/3'
_refine_ls_weighting_scheme calc
_refine_ls_wR_factor_gt 0.1158
_refine_ls_wR_factor_ref 0.1259
_reflns_Friedel_coverage 0.000
_reflns_number_gt 4812
_reflns_number_total 5924
_reflns_threshold_expression 'I > 2\s(I)'
_cod_data_source_file c6dt04645b2.cif
_cod_data_source_block racemate
_cod_depositor_comments 'Adding full bibliography for 7042035--7042039.cif.'
_cod_database_code 7042035
_shelx_space_group_comment
;
The symmetry employed for this shelxl refinement is uniquely defined
by the following loop, which should always be used as a source of
symmetry information in preference to the above space-group names.
They are only intended as comments.
;
_shelxl_version_number 2014-3

loop_
_space_group_symop_operation_xyz
'x, y, z'
'-x, -y, -z'

loop_
_atom_site_label
_atom_site_type_symbol
_atom_site_fract_x
_atom_site_fract_y
_atom_site_fract_z
_atom_site_U_iso_or_equiv
_atom_site_adp_type
_atom_site_occupancy
_atom_site_site_symmetry_order
_atom_site_calc_flag
_atom_site_refinement_flags_posn
_atom_site_refinement_flags_adp
_atom_site_refinement_flags_occupancy
_atom_site_disorder_assembly
_atom_site_disorder_group
I1 I 0.82459(6) 0.12588(5) 0.02954(4) 0.04892(16) Uani 1 1 d . . . . .
I2 I 0.55483(5) 0.24031(4) 0.15899(3) 0.03727(14) Uani 1 1 d . . . . .
I3 I 0.26952(6) 0.34125(6) 0.30096(4) 0.04971(16) Uani 1 1 d . . . . .
I4 I 0.43042(7) 0.09220(8) 0.43966(4) 0.0699(2) Uani 1 1 d . . . . .
S1 S 1.4292(3) 0.09334(19) -0.11152(15) 0.0515(5) Uani 1 1 d . . . . .
S2 S 1.5505(2) 0.3840(2) -0.16137(16) 0.0515(5) Uani 1 1 d . . . . .
S3 S 1.1874(2) 0.25686(18) 0.02328(13) 0.0413(4) Uani 1 1 d . . . . .
S4 S 1.2873(2) 0.49654(17) -0.01350(13) 0.0374(4) Uani 1 1 d . . . . .
S5 S 0.9130(2) 0.39836(18) 0.18050(13) 0.0392(4) Uani 1 1 d . . . . .
S6 S 1.0140(2) 0.63856(18) 0.15892(13) 0.0386(4) Uani 1 1 d . . . . .
S7 S 0.6672(2) 0.4944(2) 0.34687(15) 0.0518(5) Uani 1 1 d . . . . .
S8 S 0.7659(3) 0.7693(2) 0.32249(16) 0.0534(5) Uani 1 1 d . . . . .
C1 C 1.6021(10) 0.1138(10) -0.1816(8) 0.070(3) Uani 1 1 d . . . . .
H1A H 1.6763 0.1072 -0.1400 0.084 Uiso 1 1 calc R U . . .
H1B H 1.6435 0.0411 -0.2276 0.084 Uiso 1 1 calc R U . . .
C2 C 1.5855(10) 0.2423(9) -0.2345(6) 0.058(2) Uani 1 1 d . . . . .
H2A H 1.5010 0.2547 -0.2689 0.070 Uiso 1 1 calc R U . . .
H2B H 1.6791 0.2375 -0.2820 0.070 Uiso 1 1 calc R U . . .
C3 C 1.3495(9) 0.2486(7) -0.0596(5) 0.0436(18) Uani 1 1 d . . . . .
C4 C 1.3955(8) 0.3588(7) -0.0783(5) 0.0387(16) Uani 1 1 d . . . . .
C5 C 1.1572(8) 0.4205(7) 0.0506(5) 0.0346(15) Uani 1 1 d . . . . .
C6 C 1.0395(8) 0.4815(7) 0.1214(5) 0.0369(15) Uani 1 1 d . . . . .
C7 C 0.8153(8) 0.5221(8) 0.2606(5) 0.0397(17) Uani 1 1 d . . . . .
C8 C 0.8596(8) 0.6373(7) 0.2476(5) 0.0382(16) Uani 1 1 d . . . . .
C9 C 0.7514(11) 0.4815(8) 0.4479(6) 0.092(4) Uani 1 1 d D . . . .
H9A H 0.8107 0.5475 0.4424 0.111 Uiso 0.767(7) 1 calc R U P A 3
H9B H 0.6701 0.5034 0.5045 0.111 Uiso 0.767(7) 1 calc R U P A 3
H9C H 0.8610 0.4708 0.4244 0.111 Uiso 0.233(7) 1 calc R U P A 4
H9D H 0.7119 0.5680 0.4795 0.111 Uiso 0.233(7) 1 calc R U P A 4
O1 O 0.9357(9) 0.3549(6) 0.5350(3) 0.113(4) Uiso 0.767(7) 1 d D U P A 3
H1 H 0.9241 0.3062 0.5834 0.136 Uiso 0.767(7) 1 d D U P A 3
C10 C 0.8540(11) 0.3475(6) 0.4624(5) 0.065(3) Uiso 0.767(7) 1 d D U P A 3
H10 H 0.9289 0.3222 0.4024 0.078 Uiso 0.767(7) 1 calc R U P A 3
O1A O 0.836(4) 0.3816(12) 0.5879(12) 0.113(4) Uiso 0.233(7) 1 d D U P A 4
H1A1 H 0.9091 0.3062 0.5834 0.136 Uiso 0.233(7) 1 d . U P A 4
C10A C 0.7381(19) 0.3786(11) 0.5241(9) 0.065(3) Uiso 0.233(7) 1 d D U P A 4
H10A H 0.6317 0.4021 0.5603 0.078 Uiso 0.233(7) 1 calc R U P A 4
C11 C 0.7732(18) 0.2392(13) 0.4880(8) 0.140(7) Uani 1 1 d D . . . .
H11C H 0.7024 0.2599 0.5483 0.210 Uiso 0.767(7) 1 calc R U P A 3
H11A H 0.8478 0.1553 0.4938 0.210 Uiso 0.767(7) 1 calc R U P A 3
H11B H 0.7173 0.2328 0.4386 0.210 Uiso 0.767(7) 1 calc R U P A 3
H11D H 0.7595 0.1792 0.5415 0.210 Uiso 0.233(7) 1 calc R U P A 4
H11E H 0.8781 0.2129 0.4538 0.210 Uiso 0.233(7) 1 calc R U P A 4
H11F H 0.7046 0.2357 0.4455 0.210 Uiso 0.233(7) 1 calc R U P A 4
C12 C 0.8335(7) 0.9060(7) 0.2710(5) 0.0487(19) Uani 1 1 d D . . . .
H12A H 0.8804 0.8868 0.2039 0.058 Uiso 0.767(7) 1 calc R U P A 1
H12B H 0.7466 0.9846 0.2730 0.058 Uiso 0.767(7) 1 calc R U P A 1
H12C H 0.8564 0.8970 0.2015 0.058 Uiso 0.233(7) 1 calc R U P A 2
H12D H 0.7520 0.9879 0.2868 0.058 Uiso 0.233(7) 1 calc R U P A 2
C13 C 0.9479(6) 0.9362(5) 0.3210(5) 0.055(2) Uiso 0.767(7) 1 d D U P A 1
H13 H 0.9001 0.9593 0.3882 0.066 Uiso 0.767(7) 1 calc R U P A 1
O2 O 1.0740(6) 0.8231(5) 0.3182(3) 0.076(2) Uiso 0.767(7) 1 d D U P A 1
H2 H 1.0644 0.7659 0.2828 0.091 Uiso 0.767(7) 1 d . U P A 1
O2A O 0.950(3) 0.910(2) 0.4042(8) 0.076(2) Uiso 0.233(7) 1 d D U P A 2
H2A1 H 1.0158 0.9343 0.4242 0.091 Uiso 0.233(7) 1 d . U P A 2
C13A C 0.9732(10) 0.9186(8) 0.3034(8) 0.055(2) Uiso 0.233(7) 1 d D U P A 2
H13A H 1.0621 0.8461 0.2756 0.066 Uiso 0.233(7) 1 calc R U P A 2
C14 C 1.0038(10) 1.0506(5) 0.2725(8) 0.084(3) Uani 1 1 d D . . . .
H14A H 1.0721 1.0735 0.3082 0.126 Uiso 0.767(7) 1 calc R U P A 1
H14B H 0.9172 1.1266 0.2698 0.126 Uiso 0.767(7) 1 calc R U P A 1
H14C H 1.0581 1.0253 0.2083 0.126 Uiso 0.767(7) 1 calc R U P A 1
H14D H 0.9368 1.1191 0.3156 0.126 Uiso 0.233(7) 1 calc R U P A 2
H14E H 0.9848 1.0712 0.2083 0.126 Uiso 0.233(7) 1 calc R U P A 2
H14F H 1.1095 1.0465 0.2737 0.126 Uiso 0.233(7) 1 calc R U P A 2

loop_
_atom_site_aniso_label
_atom_site_aniso_U_11
_atom_site_aniso_U_22
_atom_site_aniso_U_33
_atom_site_aniso_U_23
_atom_site_aniso_U_13
_atom_site_aniso_U_12
I1 0.0527(3) 0.0385(3) 0.0411(3) -0.0025(2) 0.0026(2) 0.0046(2)
I2 0.0411(3) 0.0280(2) 0.0379(3) -0.00389(19) -0.00901(19) 0.00117(18)
I3 0.0366(3) 0.0611(4) 0.0430(3) -0.0028(2) -0.0056(2) 0.0006(2)
I4 0.0592(4) 0.1075(6) 0.0380(3) -0.0154(3) 0.0023(3) -0.0185(4)
S1 0.0647(13) 0.0338(10) 0.0509(12) -0.0134(9) -0.0168(10) 0.0028(9)
S2 0.0423(10) 0.0542(12) 0.0541(12) -0.0186(10) -0.0023(9) -0.0070(9)
S3 0.0521(11) 0.0305(9) 0.0370(10) -0.0031(8) -0.0097(8) -0.0022(8)
S4 0.0428(10) 0.0303(9) 0.0372(9) -0.0074(7) -0.0103(8) -0.0028(7)
S5 0.0492(10) 0.0331(9) 0.0326(9) -0.0003(7) -0.0106(8) -0.0042(8)
S6 0.0432(10) 0.0333(9) 0.0351(9) -0.0045(7) -0.0057(7) -0.0030(8)
S7 0.0561(12) 0.0556(13) 0.0405(11) -0.0023(9) -0.0031(9) -0.0130(10)
S8 0.0570(12) 0.0448(11) 0.0524(12) -0.0181(10) 0.0055(10) -0.0107(9)
C1 0.050(5) 0.062(6) 0.092(8) -0.033(6) -0.023(5) 0.011(4)
C2 0.047(5) 0.072(6) 0.050(5) -0.019(5) 0.004(4) -0.010(4)
C3 0.046(4) 0.038(4) 0.040(4) -0.010(3) -0.016(3) 0.007(3)
C4 0.040(4) 0.033(4) 0.036(4) -0.005(3) -0.012(3) 0.006(3)
C5 0.042(4) 0.029(3) 0.028(3) -0.002(3) -0.009(3) 0.000(3)
C6 0.048(4) 0.028(3) 0.033(4) 0.003(3) -0.015(3) -0.003(3)
C7 0.035(4) 0.048(4) 0.034(4) -0.004(3) -0.013(3) -0.002(3)
C8 0.039(4) 0.037(4) 0.033(4) -0.003(3) -0.007(3) 0.001(3)
C9 0.146(11) 0.109(9) 0.045(6) -0.003(6) -0.007(6) -0.078(9)
C11 0.25(2) 0.153(15) 0.064(8) 0.015(9) -0.036(11) -0.126(15)
C12 0.054(5) 0.038(4) 0.048(5) -0.006(4) -0.014(4) 0.002(4)
C14 0.078(7) 0.081(8) 0.104(9) 0.001(7) -0.020(7) -0.040(6)

loop_
_atom_type_symbol
_atom_type_description
_atom_type_scat_dispersion_real
_atom_type_scat_dispersion_imag
_atom_type_scat_source
C C 0.0033 0.0016 'International Tables Vol C Tables 4.2.6.8 and 6.1.1.4'
H H 0.0000 0.0000 'International Tables Vol C Tables 4.2.6.8 and 6.1.1.4'
O O 0.0106 0.0060 'International Tables Vol C Tables 4.2.6.8 and 6.1.1.4'
S S 0.1246 0.1234 'International Tables Vol C Tables 4.2.6.8 and 6.1.1.4'
I I -0.4742 1.8119 'International Tables Vol C Tables 4.2.6.8 and 6.1.1.4'

loop_
_geom_angle_atom_site_label_1
_geom_angle_atom_site_label_2
_geom_angle_atom_site_label_3
_geom_angle
I1 I2 I3 175.80(2)
C3 S1 C1 101.8(4)
C4 S2 C2 99.0(4)
C3 S3 C5 95.5(4)
C5 S4 C4 95.7(3)
C6 S5 C7 95.8(4)
C6 S6 C8 95.6(4)
C7 S7 C9 99.6(4)
C8 S8 C12 105.8(4)
C2 C1 S1 113.9(6)
C1 C2 S2 114.5(6)
C4 C3 S3 117.7(6)
C4 C3 S1 128.7(6)
S3 C3 S1 113.6(5)
C3 C4 S4 116.3(6)
C3 C4 S2 128.7(6)
S4 C4 S2 115.0(4)
C6 C5 S4 123.9(5)
C6 C5 S3 121.3(6)
S4 C5 S3 114.8(4)
C5 C6 S6 123.4(6)
C5 C6 S5 120.6(5)
S6 C6 S5 115.9(4)
C8 C7 S5 115.8(5)
C8 C7 S7 125.6(6)
S5 C7 S7 118.6(5)
C7 C8 S6 116.7(5)
C7 C8 S8 119.6(5)
S6 C8 S8 123.6(4)
C10 C9 S7 114.3(5)
C10A C9 S7 123.1(7)
O1 C10 C9 109.2(2)
O1 C10 C11 108.7(2)
C9 C10 C11 114.6(9)
O1A C10A C9 109.4(2)
O1A C10A C11 108.8(2)
C9 C10A C11 114.7(9)
C13A C12 S8 113.9(4)
C13 C12 S8 112.7(5)
O2 C13 C12 109.3(2)
O2 C13 C14 108.9(2)
C12 C13 C14 110.2(7)
O2A C13A C12 109.5(2)
O2A C13A C14 108.8(2)
C12 C13A C14 110.2(7)

loop_
_geom_bond_atom_site_label_1
_geom_bond_atom_site_label_2
_geom_bond_distance
_geom_bond_site_symmetry_2
I1 I2 2.8419(6) .
I2 I3 3.0027(7) .
I4 I4 2.7654(15) 2_656
S1 C3 1.754(7) .
S1 C1 1.787(11) .
S2 C4 1.756(8) .
S2 C2 1.804(9) .
S3 C3 1.719(8) .
S3 C5 1.731(7) .
S4 C5 1.722(7) .
S4 C4 1.736(7) .
S5 C6 1.720(8) .
S5 C7 1.733(7) .
S6 C6 1.717(7) .
S6 C8 1.731(7) .
S7 C7 1.744(8) .
S7 C9 1.773(7) .
S8 C8 1.741(7) .
S8 C12 1.791(8) .
C1 C2 1.502(14) .
C3 C4 1.339(11) .
C5 C6 1.386(10) .
C7 C8 1.377(10) .
C9 C10 1.510(2) .
C9 C10A 1.510(2) .
O1 C10 1.431(2) .
C10 C11 1.520(2) .
O1A C10A 1.430(2) .
C10A C11 1.520(2) .
C12 C13A 1.510(2) .
C12 C13 1.510(2) .
C13 O2 1.430(2) .
C13 C14 1.520(2) .
O2A C13A 1.430(2) .
C13A C14 1.520(2) .

loop_
_geom_torsion_atom_site_label_1
_geom_torsion_atom_site_label_2
_geom_torsion_atom_site_label_3
_geom_torsion_atom_site_label_4
_geom_torsion
C3 S1 C1 C2 -43.1(8)
S1 C1 C2 S2 71.2(8)
C4 S2 C2 C1 -52.4(7)
C5 S3 C3 C4 -2.1(6)
C5 S3 C3 S1 -180.0(4)
C1 S1 C3 C4 8.7(8)
C1 S1 C3 S3 -173.7(4)
S3 C3 C4 S4 1.8(8)
S1 C3 C4 S4 179.3(4)
S3 C3 C4 S2 -177.4(4)
S1 C3 C4 S2 0.1(11)
C5 S4 C4 C3 -0.5(6)
C5 S4 C4 S2 178.8(4)
C2 S2 C4 C3 17.5(8)
C2 S2 C4 S4 -161.7(5)
C4 S4 C5 C6 176.9(6)
C4 S4 C5 S3 -0.9(5)
C3 S3 C5 C6 -176.3(6)
C3 S3 C5 S4 1.6(5)
S4 C5 C6 S6 -3.8(9)
S3 C5 C6 S6 173.9(4)
S4 C5 C6 S5 179.0(4)
S3 C5 C6 S5 -3.3(8)
C8 S6 C6 C5 -176.7(6)
C8 S6 C6 S5 0.6(5)
C7 S5 C6 C5 175.0(6)
C7 S5 C6 S6 -2.5(5)
C6 S5 C7 C8 4.0(6)
C6 S5 C7 S7 -178.3(4)
C9 S7 C7 C8 -73.2(7)
C9 S7 C7 S5 109.3(5)
S5 C7 C8 S6 -4.3(8)
S7 C7 C8 S6 178.2(4)
S5 C7 C8 S8 178.5(4)
S7 C7 C8 S8 1.0(9)
C6 S6 C8 C7 2.2(6)
C6 S6 C8 S8 179.3(5)
C12 S8 C8 C7 -170.4(5)
C12 S8 C8 S6 12.6(5)
C7 S7 C9 C10 -82.4(8)
C7 S7 C9 C10A -137.4(9)
C10A C9 C10 O1 -76.6(8)
S7 C9 C10 O1 169.8(5)
C10A C9 C10 C11 45.7(5)
S7 C9 C10 C11 -68.0(8)
C10 C9 C10A O1A 76.9(9)
S7 C9 C10A O1A 171.4(13)
C10 C9 C10A C11 -45.7(5)
S7 C9 C10A C11 48.8(12)
O1A C10A C11 C10 -77.3(9)
C9 C10A C11 C10 45.6(5)
O1 C10 C11 C10A 76.9(8)
C9 C10 C11 C10A -45.6(5)
C8 S8 C12 C13A -89.1(7)
C8 S8 C12 C13 -103.0(5)
C13A C12 C13 O2 -38.9(7)
S8 C12 C13 O2 58.9(6)
C13A C12 C13 C14 80.7(7)
S8 C12 C13 C14 178.5(5)
C13 C12 C13A O2A 38.7(6)
S8 C12 C13A O2A -49.0(8)
C13 C12 C13A C14 -80.9(7)
S8 C12 C13A C14 -168.6(7)
O2A C13A C14 C13 -39.2(6)
C12 C13A C14 C13 80.8(6)
O2 C13 C14 C13A 39.1(7)
C12 C13 C14 C13A -80.7(7)
